data_4106473
loop_
_publ_author_name
'Skye Fortier'
'Justin R. Walensky'
'Guang Wu'
'Trevor W. Hayton'

_publ_contact_author_email hayton@chem.ucsb.edu
_publ_contact_author_name 'Trevor W. Hayton'
_publ_section_title
;
 High-Valent Uranium Alkyls: Evidence for the Formation of UVI(CH2SiMe3)6
;
_journal_name_full 'Journal of the American Chemical Society'
_journal_page_first 11732
_journal_page_last 11743
_journal_paper_doi 10.1021/ja204151v
_journal_volume 133
_journal_year 2011
_chemical_formula_sum 'C32 H40 Li O8 Si3 U'
_chemical_formula_weight 881.88
_chemical_name_systematic
; 
 ? 
;
_space_group_IT_number 163
_symmetry_cell_setting trigonal
_symmetry_space_group_name_Hall '-P 3 2c'
_symmetry_space_group_name_H-M 'P -3 1 c'
_atom_sites_solution_hydrogens geom
_atom_sites_solution_primary direct
_atom_sites_solution_secondary difmap
_audit_creation_method SHELXL-97
_cell_angle_alpha 90.00
_cell_angle_beta 90.00
_cell_angle_gamma 120.00
_cell_formula_units_Z 2
_cell_length_a 13.0591(16)
_cell_length_b 13.0591(16)
_cell_length_c 16.136(4)
_cell_measurement_temperature 150(2)
_cell_volume 2383.2(7)
_computing_structure_refinement 'SHELXL-97 (Sheldrick, 1997)'
_computing_structure_solution 'SHELXS-97 (Sheldrick, 1990)'
_diffrn_ambient_temperature 150(2)
_diffrn_measured_fraction_theta_full 0.966
_diffrn_measured_fraction_theta_max 0.966
_diffrn_measurement_device_type 'CCD area detector'
_diffrn_measurement_method 'omega scan'
_diffrn_radiation_monochromator graphite
_diffrn_radiation_source 'fine-focus sealed tube'
_diffrn_radiation_type MoK\a
_diffrn_radiation_wavelength 0.71073
_diffrn_reflns_av_R_equivalents 0.0776
_diffrn_reflns_av_sigmaI/netI 0.0396
_diffrn_reflns_limit_h_max 15
_diffrn_reflns_limit_h_min -16
_diffrn_reflns_limit_k_max 16
_diffrn_reflns_limit_k_min -16
_diffrn_reflns_limit_l_max 19
_diffrn_reflns_limit_l_min -20
_diffrn_reflns_number 16705
_diffrn_reflns_theta_full 27.42
_diffrn_reflns_theta_max 27.42
_diffrn_reflns_theta_min 1.80
_exptl_absorpt_coefficient_mu 3.515
_exptl_absorpt_correction_T_max 1.000
_exptl_absorpt_correction_T_min 0.416551
_exptl_absorpt_correction_type empirical
_exptl_absorpt_process_details SADABS
_exptl_crystal_colour pink
_exptl_crystal_density_diffrn 1.229
_exptl_crystal_description plate
_exptl_crystal_F_000 866
_exptl_crystal_size_max 0.7
_exptl_crystal_size_mid 0.7
_exptl_crystal_size_min 0.07
_refine_diff_density_max 1.175
_refine_diff_density_min -0.963
_refine_diff_density_rms 0.155
_refine_ls_extinction_method none
_refine_ls_goodness_of_fit_ref 1.308
_refine_ls_hydrogen_treatment constr
_refine_ls_matrix_type full
_refine_ls_number_parameters 96
_refine_ls_number_reflns 1757
_refine_ls_number_restraints 5
_refine_ls_restrained_S_all 1.308
_refine_ls_R_factor_all 0.0419
_refine_ls_R_factor_gt 0.0355
_refine_ls_shift/su_max 0.000
_refine_ls_shift/su_mean 0.000
_refine_ls_structure_factor_coef Fsqd
_refine_ls_weighting_details 'calc w=1/[\s^2^(Fo^2^)+(0.0479P)^2^+2.8623P] where P=(Fo^2^+2Fc^2^)/3'
_refine_ls_weighting_scheme calc
_refine_ls_wR_factor_gt 0.1002
_refine_ls_wR_factor_ref 0.1038
_reflns_number_gt 1527
_reflns_number_total 1757
_reflns_threshold_expression >2sigma(I)
_cod_data_source_file ja204151v_si_001_2.cif
_cod_data_source_block Complex_2
_cod_database_code 4106473

loop_
_symmetry_equiv_pos_as_xyz
'x, y, z'
'-y, x-y, z'
'-x+y, -x, z'
'-y, -x, -z+1/2'
'-x+y, y, -z+1/2'
'x, x-y, -z+1/2'
'-x, -y, -z'
'y, -x+y, -z'
'x-y, x, -z'
'y, x, z-1/2'
'x-y, -y, z-1/2'
'-x, -x+y, z-1/2'

loop_
_atom_site_label
_atom_site_type_symbol
_atom_site_fract_x
_atom_site_fract_y
_atom_site_fract_z
_atom_site_U_iso_or_equiv
_atom_site_adp_type
_atom_site_occupancy
_atom_site_symmetry_multiplicity
_atom_site_calc_flag
_atom_site_refinement_flags
C7 C 0.171(5) 0.131(4) 0.369(4) 0.22(2) Uiso 0.50 1 d PD
U1 U 0.6667 0.3333 0.7500 0.02417(16) Uani 1 6 d S
Si1 Si 0.9951(2) 0.49754(12) 0.7500 0.0702(8) Uani 1 2 d S
O1 O 0.6667 0.3333 0.6208(4) 0.060(2) Uani 1 3 d S
C2 C 0.6667 0.3333 0.5332(9) 0.128(10) Uani 1 3 d S
C1 C 0.8613(9) 0.3414(12) 0.7501(12) 0.063(4) Uani 0.50 1 d P
H1A H 0.8656 0.2999 0.7987 0.075 Uiso 0.50 1 calc PR
H1B H 0.8656 0.2998 0.7016 0.075 Uiso 0.50 1 calc PR
C3 C 0.5353(15) 0.265(3) 0.5055(8) 0.194(8) Uani 1 1 d .
H3A H 0.4921 0.1969 0.5403 0.291 Uiso 1 1 calc R
H3B H 0.5306 0.2402 0.4490 0.291 Uiso 1 1 calc R
H3C H 0.5019 0.3157 0.5102 0.291 Uiso 1 1 calc R
C6 C 1.1362(14) 0.6438(12) 0.745(2) 0.103(9) Uani 0.50 1 d P
C4 C 1.004(2) 0.579(2) 0.656(2) 0.148(12) Uani 0.50 1 d P
C5 C 0.987(2) 0.414(3) 0.654(2) 0.160(14) Uani 0.50 1 d P
Li1 Li 0.0000 0.0000 0.5000 0.062(7) Uani 1 6 d S
O2 O 0.145(3) 0.014(3) 0.394(3) 0.240(19) Uani 0.50 1 d PD
O3 O 0.017(3) 0.1344(16) 0.5759(13) 0.26(2) Uani 0.50 1 d PD
C9 C -0.066(4) 0.089(4) 0.646(3) 0.21(2) Uiso 0.50 1 d PD
C10 C 0.073(3) 0.255(2) 0.545(3) 0.182(15) Uiso 0.50 1 d PD
C8 C 0.188(4) -0.045(4) 0.448(3) 0.22(2) Uiso 0.50 1 d PD

loop_
_atom_site_aniso_label
_atom_site_aniso_U_11
_atom_site_aniso_U_22
_atom_site_aniso_U_33
_atom_site_aniso_U_23
_atom_site_aniso_U_13
_atom_site_aniso_U_12
U1 0.02388(18) 0.02388(18) 0.0248(2) 0.000 0.000 0.01194(9)
Si1 0.0234(11) 0.0386(10) 0.144(3) 0.0000(13) 0.000 0.0117(5)
O1 0.077(4) 0.077(4) 0.025(3) 0.000 0.000 0.0386(18)
C2 0.178(16) 0.178(16) 0.027(6) 0.000 0.000 0.089(8)
C1 0.010(5) 0.053(8) 0.118(13) -0.016(8) -0.007(6) 0.011(5)
C3 0.193(17) 0.32(3) 0.055(6) -0.038(11) -0.065(9) 0.12(2)
C6 0.038(8) 0.025(7) 0.24(3) 0.008(10) 0.016(12) 0.013(6)
C4 0.054(11) 0.107(18) 0.25(3) 0.10(2) 0.000(19) 0.013(13)
C5 0.051(12) 0.16(3) 0.27(3) -0.12(3) -0.010(18) 0.055(15)
Li1 0.048(9) 0.048(9) 0.09(2) 0.000 0.000 0.024(4)
O2 0.14(2) 0.17(3) 0.42(6) -0.07(3) -0.11(3) 0.08(2)
O3 0.48(6) 0.050(10) 0.113(15) -0.036(10) -0.06(3) 0.04(2)

loop_
_atom_type_symbol
_atom_type_description
_atom_type_scat_dispersion_real
_atom_type_scat_dispersion_imag
_atom_type_scat_source
C C 0.0033 0.0016 'International Tables Vol C Tables 4.2.6.8 and 6.1.1.4'
H H 0.0000 0.0000 'International Tables Vol C Tables 4.2.6.8 and 6.1.1.4'
Li Li -0.0003 0.0001 'International Tables Vol C Tables 4.2.6.8 and 6.1.1.4'
O O 0.0106 0.0060 'International Tables Vol C Tables 4.2.6.8 and 6.1.1.4'
Si Si 0.0817 0.0704 'International Tables Vol C Tables 4.2.6.8 and 6.1.1.4'
U U -9.6767 9.6646 'International Tables Vol C Tables 4.2.6.8 and 6.1.1.4'

loop_
_geom_angle_atom_site_label_1
_geom_angle_atom_site_label_2
_geom_angle_atom_site_label_3
_geom_angle
_geom_angle_site_symmetry_1
_geom_angle_site_symmetry_3
O3 C7 O2 74(3) 8_556 .
O3 C7 C9 80(4) 8_556 8_556
O2 C7 C9 122(4) . 8_556
O3 C7 C9 87(4) 8_556 7_556
O2 C7 C9 27(2) . 7_556
C9 C7 C9 102(5) 8_556 7_556
O3 C7 C10 59(3) 8_556 8_556
O2 C7 C10 87(3) . 8_556
C9 C7 C10 121(5) 8_556 8_556
C9 C7 C10 114(3) 7_556 8_556
O1 U1 O1 180.000(1) 4_666 .
O1 U1 C1 90.0(5) 4_666 .
O1 U1 C1 90.0(5) . .
O1 U1 C1 90.0(5) 4_666 4_666
O1 U1 C1 90.0(5) . 4_666
C1 U1 C1 64.2(6) . 4_666
O1 U1 C1 90.0(5) 4_666 3_665
O1 U1 C1 90.0(5) . 3_665
C1 U1 C1 120.000(5) . 3_665
C1 U1 C1 55.8(6) 4_666 3_665
O1 U1 C1 90.0(5) 4_666 6_556
O1 U1 C1 90.0(5) . 6_556
C1 U1 C1 55.8(6) . 6_556
C1 U1 C1 120.000(7) 4_666 6_556
C1 U1 C1 175.8(6) 3_665 6_556
O1 U1 C1 90.0(5) 4_666 2_655
O1 U1 C1 90.0(5) . 2_655
C1 U1 C1 120.000(12) . 2_655
C1 U1 C1 175.8(6) 4_666 2_655
C1 U1 C1 120.000(6) 3_665 2_655
C1 U1 C1 64.2(6) 6_556 2_655
O1 U1 C1 90.0(5) 4_666 5_656
O1 U1 C1 90.0(5) . 5_656
C1 U1 C1 175.8(6) . 5_656
C1 U1 C1 120.000(11) 4_666 5_656
C1 U1 C1 64.2(6) 3_665 5_656
C1 U1 C1 120.000(5) 6_556 5_656
C1 U1 C1 55.8(6) 2_655 5_656
C4 Si1 C4 173.3(16) . 6_556
C4 Si1 C6 67.9(12) . .
C4 Si1 C6 106.1(13) 6_556 .
C4 Si1 C6 106.1(13) . 6_556
C4 Si1 C6 67.9(12) 6_556 6_556
C6 Si1 C6 63.7(10) . 6_556
C4 Si1 C5 112.4(15) . 6_556
C4 Si1 C5 67.9(15) 6_556 6_556
C6 Si1 C5 77.4(12) . 6_556
C6 Si1 C5 107.4(13) 6_556 6_556
C4 Si1 C5 67.9(15) . .
C4 Si1 C5 112.4(15) 6_556 .
C6 Si1 C5 107.4(13) . .
C6 Si1 C5 77.4(12) 6_556 .
C5 Si1 C5 174.5(14) 6_556 .
C4 Si1 C1 73.0(11) . 6_556
C4 Si1 C1 112.6(10) 6_556 6_556
C6 Si1 C1 110.6(6) . 6_556
C6 Si1 C1 173.7(8) 6_556 6_556
C5 Si1 C1 67.8(11) 6_556 6_556
C5 Si1 C1 107.6(9) . 6_556
C4 Si1 C1 112.6(10) . .
C4 Si1 C1 73.0(11) 6_556 .
C6 Si1 C1 173.7(8) . .
C6 Si1 C1 110.6(6) 6_556 .
C5 Si1 C1 107.6(10) 6_556 .
C5 Si1 C1 67.8(11) . .
C1 Si1 C1 75.2(8) 6_556 .
C2 O1 U1 180.000(3) . .
O1 C2 C3 106.7(8) . 2_655
O1 C2 C3 106.7(8) . .
C3 C2 C3 112.1(7) 2_655 .
O1 C2 C3 106.7(8) . 3_665
C3 C2 C3 112.1(7) 2_655 3_665
C3 C2 C3 112.1(7) . 3_665
Si1 C1 U1 114.5(6) . .
Si1 C6 C6 58.1(5) . 6_556
O2 Li1 O2 180.0(14) 3 9_556
O2 Li1 O2 78.1(12) 3 2
O2 Li1 O2 101.9(12) 9_556 2
O2 Li1 O2 101.9(12) 3 7_556
O2 Li1 O2 78.1(12) 9_556 7_556
O2 Li1 O2 101.9(12) 2 7_556
O2 Li1 O2 78.1(12) 3 .
O2 Li1 O2 101.9(12) 9_556 .
O2 Li1 O2 78.1(12) 2 .
O2 Li1 O2 180.000(4) 7_556 .
O2 Li1 O2 101.9(12) 3 8_556
O2 Li1 O2 78.1(12) 9_556 8_556
O2 Li1 O2 180.000(4) 2 8_556
O2 Li1 O2 78.1(12) 7_556 8_556
O2 Li1 O2 101.9(12) . 8_556
O2 Li1 O3 53.7(11) 3 9_556
O2 Li1 O3 126.3(11) 9_556 9_556
O2 Li1 O3 37.2(13) 2 9_556
O2 Li1 O3 80.5(10) 7_556 9_556
O2 Li1 O3 99.5(10) . 9_556
O2 Li1 O3 142.8(13) 8_556 9_556
O2 Li1 O3 142.8(13) 3 .
O2 Li1 O3 37.2(13) 9_556 .
O2 Li1 O3 80.5(10) 2 .
O2 Li1 O3 53.7(11) 7_556 .
O2 Li1 O3 126.3(11) . .
O2 Li1 O3 99.5(10) 8_556 .
O3 Li1 O3 91.7(9) 9_556 .
O2 Li1 O3 99.5(10) 3 8_556
O2 Li1 O3 80.5(11) 9_556 8_556
O2 Li1 O3 53.7(11) 2 8_556
O2 Li1 O3 142.8(13) 7_556 8_556
O2 Li1 O3 37.2(13) . 8_556
O2 Li1 O3 126.3(11) 8_556 8_556
O3 Li1 O3 88.3(9) 9_556 8_556
O3 Li1 O3 91.7(9) . 8_556
O2 Li1 O3 80.5(10) 3 2
O2 Li1 O3 99.5(10) 9_556 2
O2 Li1 O3 126.3(11) 2 2
O2 Li1 O3 37.2(13) 7_556 2
O2 Li1 O3 142.8(13) . 2
O2 Li1 O3 53.7(11) 8_556 2
O3 Li1 O3 91.7(9) 9_556 2
O3 Li1 O3 88.3(9) . 2
O3 Li1 O3 180(2) 8_556 2
O2 Li1 O3 37.2(13) 3 7_556
O2 Li1 O3 142.8(13) 9_556 7_556
O2 Li1 O3 99.5(10) 2 7_556
O2 Li1 O3 126.3(11) 7_556 7_556
O2 Li1 O3 53.7(11) . 7_556
O2 Li1 O3 80.5(10) 8_556 7_556
O3 Li1 O3 88.3(9) 9_556 7_556
O3 Li1 O3 180.0(7) . 7_556
O3 Li1 O3 88.3(9) 8_556 7_556
O3 Li1 O3 91.7(9) 2 7_556
O2 Li1 O3 126.3(11) 3 3
O2 Li1 O3 53.7(11) 9_556 3
O2 Li1 O3 142.8(13) 2 3
O2 Li1 O3 99.5(10) 7_556 3
O2 Li1 O3 80.5(10) . 3
O2 Li1 O3 37.2(13) 8_556 3
O3 Li1 O3 180.000(7) 9_556 3
O3 Li1 O3 88.3(9) . 3
O3 Li1 O3 91.7(9) 8_556 3
O3 Li1 O3 88.3(9) 2 3
O3 Li1 O3 91.7(9) 7_556 3
C9 O2 C8 94(4) 7_556 .
C9 O2 C7 124(4) 7_556 .
C8 O2 C7 141(4) . .
C9 O2 O3 131(3) 7_556 8_556
C8 O2 O3 121(4) . 8_556
C7 O2 O3 39(2) . 8_556
C9 O2 Li1 94(3) 7_556 .
C8 O2 Li1 91(3) . .
C7 O2 Li1 92(3) . .
O3 O2 Li1 55.8(17) 8_556 .
C7 O3 C10 85(4) 9_556 .
C7 O3 C9 59(3) 9_556 .
C10 O3 C9 124.9(13) . .
C7 O3 O2 67(2) 9_556 9_556
C10 O3 O2 94(3) . 9_556
C9 O3 O2 107(3) . 9_556
C7 O3 Li1 146(4) 9_556 .
C10 O3 Li1 120.1(19) . .
C9 O3 Li1 112(2) . .
O2 O3 Li1 87(3) 9_556 .
O2 C9 O3 94(4) 7_556 .
O2 C9 C7 134(5) 7_556 9_556
O3 C9 C7 41(2) . 9_556
O2 C9 C8 44(2) 7_556 7_556
O3 C9 C8 82(3) . 7_556
C7 C9 C8 117(4) 9_556 7_556
O2 C9 C7 29(2) 7_556 7_556
O3 C9 C7 105(3) . 7_556
C7 C9 C7 134(4) 9_556 7_556
C8 C9 C7 73(3) 7_556 7_556
O3 C10 C8 101(3) . 2
O3 C10 C7 35.4(19) . 9_556
C8 C10 C7 136(4) 2 9_556
O2 C8 C10 137(5) . 3
O2 C8 C9 42(2) . 7_556
C10 C8 C9 136(4) 3 7_556

loop_
_geom_bond_atom_site_label_1
_geom_bond_atom_site_label_2
_geom_bond_distance
_geom_bond_site_symmetry_2
C7 O3 0.98(5) 8_556
C7 O2 1.449(10) .
C7 C9 1.28(6) 8_556
C7 C9 2.50(6) 7_556
C7 C10 1.69(6) 8_556
U1 O1 2.085(7) 4_666
U1 O1 2.085(7) .
U1 C1 2.490(12) .
U1 C1 2.490(12) 4_666
U1 C1 2.490(12) 3_665
U1 C1 2.490(12) 6_556
U1 C1 2.490(12) 2_655
U1 C1 2.490(12) 5_656
Si1 C4 1.82(2) .
Si1 C4 1.82(2) 6_556
Si1 C6 1.879(15) .
Si1 C6 1.879(15) 6_556
Si1 C5 1.87(3) 6_556
Si1 C5 1.87(3) .
Si1 C1 1.910(12) 6_556
Si1 C1 1.910(13) .
O1 C2 1.414(16) .
C2 C3 1.552(15) 2_655
C2 C3 1.552(15) .
C2 C3 1.552(15) 3_665
C6 C6 1.98(3) 6_556
Li1 O2 2.49(4) 3
Li1 O2 2.49(4) 9_556
Li1 O2 2.49(4) 2
Li1 O2 2.49(4) 7_556
Li1 O2 2.49(4) .
Li1 O2 2.49(4) 8_556
Li1 O3 2.059(18) 9_556
Li1 O3 2.059(18) .
Li1 O3 2.059(18) 8_556
Li1 O3 2.059(18) 2
Li1 O3 2.059(18) 7_556
Li1 O3 2.059(18) 3
O2 C9 1.38(5) 7_556
O2 C8 1.446(10) .
O2 O3 1.51(4) 8_556
O3 C7 0.98(6) 9_556
O3 C10 1.457(10) .
O3 C9 1.466(10) .
O3 O2 1.51(4) 9_556
C9 O2 1.38(5) 7_556
C9 C7 1.28(6) 9_556
C9 C8 2.06(7) 7_556
C9 C7 2.50(6) 7_556
C10 C8 1.59(5) 2
C10 C7 1.69(6) 9_556
C8 C10 1.59(5) 3
C8 C9 2.06(7) 7_556
